data_2208337
loop_
_publ_author_name
'J\"ager, Ernst-Gottfried'
'Knaudt, Jutta'
'Imhof, Wolfgang'

_publ_section_title
;\m-Oxo-bis[(diethyl
 6,17-dimethyldibenzo[<i>a</i>,<i>h</i>]-5,9,14,18-tetraaza[14]annulene-7,16-dicarboxylato)iron(III)]
 sesquihydrate
;
_journal_coeditor_code HG2003
_journal_issue 3
_journal_name_full 'Acta Crystallographica Section E'
_journal_page_first m492
_journal_page_last m495
_journal_paper_doi 10.1107/S1600536806004636
_journal_volume 62
_journal_year 2006
_chemical_formula_iupac '[Fe2 (C26 H26 N4 O4) O], 1.5H2 O1'
_chemical_formula_moiety 'C52 H52 Fe2 N8 O9, 1.5H2 O1'
_chemical_formula_sum 'C52 H55 Fe2 N8 O10.5'
_chemical_formula_weight 1071.72
_chemical_name_systematic
;
\m-oxo-bis{[4,15-bis(ethoxycarbonyl)-5,14-dimethyl-2,7,13,17-
tetraazatricyclo[16.4.0.0^7,12^]docosa-3,5,7,9,11,13,15,18(1),19,21-decaene-
2,17-diido]iron(III)} sesquihydrate
;
_space_group_IT_number 15
_symmetry_cell_setting monoclinic
_symmetry_space_group_name_Hall '-C 2yc'
_symmetry_space_group_name_H-M 'C 1 2/c 1'
_atom_sites_solution_hydrogens geom
_atom_sites_solution_primary direct
_atom_sites_solution_secondary difmap
_cell_angle_alpha 90.00
_cell_angle_beta 111.26(2)
_cell_angle_gamma 90.00
_cell_formula_units_Z 8
_cell_length_a 27.322(6)
_cell_length_b 13.494(4)
_cell_length_c 29.838(5)
_cell_measurement_reflns_used 25
_cell_measurement_temperature 213(2)
_cell_measurement_theta_max 27.8
_cell_measurement_theta_min 20.1
_cell_volume 10252(4)
_computing_cell_refinement 'SET4 (Boer et al., 1984)'
_computing_data_collection 'CAD-4 EXPRESS (Enraf--Nonius, 1994)'
_computing_data_reduction 'MolEN (Nonius, 1990)'
_computing_molecular_graphics 'XP (Siemens, 1990)'
_computing_publication_material XP
_computing_structure_refinement 'SHELXL97 (Sheldrick, 1997)'
_computing_structure_solution 'SHELXS86 (Sheldrick, 1990)'
_diffrn_ambient_temperature 213(2)
_diffrn_measured_fraction_theta_full 0.996
_diffrn_measured_fraction_theta_max 0.996
_diffrn_measurement_device_type 'Enraf--Nonius CAD-4'
_diffrn_measurement_method \w/2\q
_diffrn_radiation_monochromator graphite
_diffrn_radiation_source 'fine-focus sealed tube'
_diffrn_radiation_type MoK\a
_diffrn_radiation_wavelength 0.71073
_diffrn_reflns_av_R_equivalents 0.0241
_diffrn_reflns_av_sigmaI/netI 0.0357
_diffrn_reflns_limit_h_max 32
_diffrn_reflns_limit_h_min 0
_diffrn_reflns_limit_k_max 0
_diffrn_reflns_limit_k_min -16
_diffrn_reflns_limit_l_max 33
_diffrn_reflns_limit_l_min -35
_diffrn_reflns_number 9161
_diffrn_reflns_theta_full 24.98
_diffrn_reflns_theta_max 24.98
_diffrn_reflns_theta_min 2.54
_diffrn_standards_decay_% 3.64
_diffrn_standards_interval_time 600
_diffrn_standards_number 3
_exptl_absorpt_coefficient_mu 0.634
_exptl_absorpt_correction_T_max 0.8299
_exptl_absorpt_correction_T_min 0.7760
_exptl_absorpt_correction_type psi-scan
_exptl_absorpt_process_details '(North <i>et al.</i>,  1968)'
_exptl_crystal_colour red
_exptl_crystal_density_diffrn 1.385
_exptl_crystal_density_method 'not measured'
_exptl_crystal_description cube
_exptl_crystal_F_000 4448
_exptl_crystal_size_max 0.6
_exptl_crystal_size_mid 0.4
_exptl_crystal_size_min 0.3
_refine_diff_density_max 0.738
_refine_diff_density_min -0.515
_refine_ls_extinction_method none
_refine_ls_goodness_of_fit_ref 1.085
_refine_ls_hydrogen_treatment constr
_refine_ls_matrix_type full
_refine_ls_number_parameters 681
_refine_ls_number_reflns 8963
_refine_ls_number_restraints 0
_refine_ls_restrained_S_all 1.085
_refine_ls_R_factor_all 0.0757
_refine_ls_R_factor_gt 0.0470
_refine_ls_shift/su_max 0.004
_refine_ls_shift/su_mean 0.000
_refine_ls_structure_factor_coef Fsqd
_refine_ls_weighting_details 'calc w=1/[\s^2^(Fo^2^)+(0.0507P)^2^+35.0302P] where P=(Fo^2^+2Fc^2^)/3'
_refine_ls_weighting_scheme calc
_refine_ls_wR_factor_gt 0.1099
_refine_ls_wR_factor_ref 0.1314
_reflns_number_gt 6718
_reflns_number_total 8963
_reflns_threshold_expression I>2\s(I)
_cod_data_source_file hg2003.cif
_cod_data_source_block I
_cod_original_sg_symbol_H-M 'C 2/c'
_cod_database_code 2208337
_cod_database_fobs_code 2208337

loop_
_symmetry_equiv_pos_as_xyz
'x, y, z'
'-x, y, -z+1/2'
'x+1/2, y+1/2, z'
'-x+1/2, y+1/2, -z+1/2'
'-x, -y, -z'
'x, -y, z-1/2'
'-x+1/2, -y+1/2, -z'
'x+1/2, -y+1/2, z-1/2'

loop_
_atom_site_type_symbol
_atom_site_label
_atom_site_fract_x
_atom_site_fract_y
_atom_site_fract_z
_atom_site_U_iso_or_equiv
_atom_site_adp_type
_atom_site_calc_flag
_atom_site_refinement_flags
_atom_site_occupancy
_atom_site_disorder_assembly
_atom_site_disorder_group
Fe Fe1 0.455878(18) 0.11981(4) 0.363464(18) 0.02613(14) Uani d . 1 . .
Fe Fe2 0.345151(18) 0.04404(4) 0.282503(17) 0.02348(13) Uani d . 1 . .
O O1 0.40880(9) 0.10002(18) 0.30446(8) 0.0287(5) Uani d . 1 . .
N N1 0.47942(11) -0.0180(2) 0.39148(10) 0.0299(7) Uani d . 1 . .
C C1 0.47211(14) -0.0668(3) 0.42675(12) 0.0320(8) Uani d . 1 . .
C C2 0.50456(16) -0.1576(3) 0.44782(15) 0.0418(10) Uani d . 1 . .
H H2A 0.4858 -0.2158 0.4323 0.050(5) Uiso calc R 1 . .
H H2B 0.5112 -0.1609 0.4817 0.050(5) Uiso calc R 1 . .
H H2C 0.5373 -0.1539 0.4429 0.050(5) Uiso calc R 1 . .
C C3 0.43734(14) -0.0282(3) 0.44852(12) 0.0317(8) Uani d . 1 . .
C C4 0.42105(16) -0.0860(3) 0.48288(14) 0.0393(9) Uani d . 1 . .
O O2 0.40931(14) -0.0512(2) 0.51489(11) 0.0558(8) Uani d . 1 . .
O O3 0.41855(12) -0.1836(2) 0.47378(10) 0.0491(8) Uani d . 1 B .
C C5 0.4070(2) -0.2457(4) 0.50843(19) 0.0659(15) Uani d . 1 . .
H H5A 0.3696 -0.2462 0.5021 0.15(2) Uiso calc R 1 A 1
H H5B 0.4253 -0.2217 0.5409 0.15(2) Uiso calc R 1 A 1
C C6 0.4269(8) -0.3538(9) 0.5018(5) 0.060(5) Uiso d P 0.46(3) B 1
H H6A 0.4205 -0.3985 0.5241 0.063(12) Uiso calc PR 0.46(3) B 1
H H6B 0.4639 -0.3517 0.5077 0.063(12) Uiso calc PR 0.46(3) B 1
H H6C 0.4083 -0.3763 0.4696 0.063(12) Uiso calc PR 0.46(3) B 1
C C6X 0.3989(8) -0.3424(8) 0.4914(4) 0.066(4) Uiso d P 0.54(3) B 2
H H6D 0.3681 -0.3450 0.4625 0.063(12) Uiso calc PR 0.54(3) B 2
H H6E 0.3941 -0.3848 0.5153 0.063(12) Uiso calc PR 0.54(3) B 2
H H6F 0.4288 -0.3643 0.4845 0.063(12) Uiso calc PR 0.54(3) B 2
C C7 0.41673(13) 0.0674(3) 0.44219(13) 0.0320(8) Uani d . 1 . .
H H7 0.3970 0.0845 0.4607 0.035(7) Uiso calc R 1 . .
N N2 0.42203(11) 0.1358(2) 0.41314(10) 0.0298(7) Uani d . 1 . .
C C8 0.40418(14) 0.2339(3) 0.41391(13) 0.0323(8) Uani d . 1 . .
C C9 0.36520(15) 0.2631(3) 0.43082(14) 0.0413(10) Uani d . 1 . .
H H9 0.3481 0.2163 0.4428 0.044(4) Uiso calc R 1 . .
C C10 0.35202(17) 0.3624(3) 0.42971(16) 0.0495(11) Uani d . 1 . .
H H10 0.3269 0.3828 0.4420 0.044(4) Uiso calc R 1 . .
C C11 0.37628(17) 0.4312(3) 0.41032(17) 0.0515(12) Uani d . 1 . .
H H11 0.3669 0.4976 0.4093 0.044(4) Uiso calc R 1 . .
C C12 0.41401(16) 0.4029(3) 0.39252(16) 0.0450(10) Uani d . 1 . .
H H12 0.4296 0.4498 0.3791 0.044(4) Uiso calc R 1 . .
C C13 0.42877(14) 0.3046(3) 0.39460(14) 0.0344(8) Uani d . 1 . .
N N3 0.46826(11) 0.2654(2) 0.37936(11) 0.0310(7) Uani d . 1 . .
C C14 0.50674(14) 0.3208(3) 0.37633(13) 0.0339(8) Uani d . 1 . .
H H14 0.5040 0.3887 0.3802 0.035(7) Uiso calc R 1 . .
C C15 0.55094(14) 0.2887(3) 0.36793(13) 0.0337(8) Uani d . 1 . .
C C16 0.58724(18) 0.3652(3) 0.36345(18) 0.0528(12) Uani d . 1 C .
O O4 0.57978(16) 0.4520(3) 0.38086(18) 0.0863(13) Uani d . 1 . .
O O5 0.62041(15) 0.3554(3) 0.34659(17) 0.0843(13) Uani d . 1 . .
C C17 0.6168(7) 0.5338(13) 0.3897(7) 0.064(4) Uiso d P 0.33 C 3
H H17A 0.6519 0.5063 0.3989 0.055(13) Uiso calc PR 0.33 C 3
H H17B 0.6096 0.5693 0.3598 0.055(13) Uiso calc PR 0.33 C 3
C C18 0.6166(18) 0.600(3) 0.4239(14) 0.20(2) Uiso d P 0.33 C 3
H H18A 0.5818 0.6259 0.4162 0.15(3) Uiso calc PR 0.33 C 3
H H18B 0.6403 0.6535 0.4249 0.15(3) Uiso calc PR 0.33 C 3
H H18C 0.6277 0.5679 0.4547 0.15(3) Uiso calc PR 0.33 C 3
C C17X 0.6038(4) 0.5365(7) 0.3616(4) 0.085(3) Uiso d P 0.67 C 4
H H17C 0.6405 0.5235 0.3672 0.055(13) Uiso calc PR 0.67 C 4
H H17D 0.5850 0.5460 0.3274 0.055(13) Uiso calc PR 0.67 C 4
C C18X 0.5987(7) 0.6169(12) 0.3870(6) 0.142(5) Uiso d P 0.67 C 4
H H18D 0.5621 0.6320 0.3786 0.15(3) Uiso calc PR 0.67 C 4
H H18E 0.6162 0.6726 0.3795 0.15(3) Uiso calc PR 0.67 C 4
H H18F 0.6141 0.6029 0.4208 0.15(3) Uiso calc PR 0.67 C 4
C C19 0.56351(14) 0.1871(3) 0.36384(13) 0.0325(8) Uani d . 1 . .
C C20 0.61972(15) 0.1584(3) 0.37214(16) 0.0475(11) Uani d . 1 . .
H H20A 0.6432 0.2019 0.3956 0.050(5) Uiso calc R 1 . .
H H20B 0.6258 0.1637 0.3425 0.050(5) Uiso calc R 1 . .
H H20C 0.6258 0.0913 0.3836 0.050(5) Uiso calc R 1 . .
N N4 0.52804(11) 0.1178(2) 0.35791(10) 0.0294(7) Uani d . 1 . .
C C21 0.53450(13) 0.0183(3) 0.34651(13) 0.0328(8) Uani d . 1 . .
C C22 0.55615(15) -0.0084(3) 0.31257(15) 0.0418(10) Uani d . 1 . .
H H22 0.5725 0.0393 0.3003 0.044(4) Uiso calc R 1 . .
C C23 0.55339(16) -0.1051(3) 0.29719(17) 0.0512(12) Uani d . 1 . .
H H23 0.5682 -0.1228 0.2748 0.044(4) Uiso calc R 1 . .
C C24 0.52890(16) -0.1755(3) 0.31477(17) 0.0497(11) Uani d . 1 . .
H H24 0.5277 -0.2408 0.3045 0.044(4) Uiso calc R 1 . .
C C25 0.50607(15) -0.1505(3) 0.34748(15) 0.0399(9) Uani d . 1 . .
H H25 0.4887 -0.1985 0.3585 0.044(4) Uiso calc R 1 . .
C C26 0.50887(13) -0.0540(3) 0.36408(13) 0.0317(8) Uani d . 1 . .
N N5 0.29887(11) 0.1301(2) 0.30736(10) 0.0280(6) Uani d . 1 . .
C C27 0.27784(13) 0.1125(3) 0.34000(12) 0.0292(8) Uani d . 1 . .
C C28 0.23440(15) 0.1776(3) 0.34246(15) 0.0418(10) Uani d . 1 . .
H H28A 0.2484 0.2248 0.3680 0.051(5) Uiso calc R 1 . .
H H28B 0.2084 0.1376 0.3485 0.051(5) Uiso calc R 1 . .
H H28C 0.2186 0.2120 0.3125 0.051(5) Uiso calc R 1 . .
C C29 0.29145(13) 0.0259(3) 0.36951(12) 0.0277(8) Uani d . 1 . .
C C30 0.27606(14) 0.0208(3) 0.41182(13) 0.0345(9) Uani d . 1 . .
O O6 0.26572(13) 0.0907(2) 0.43203(10) 0.0530(8) Uani d . 1 . .
O O7 0.27648(13) -0.0720(2) 0.42814(10) 0.0481(7) Uani d . 1 E .
C C31 0.2684(2) -0.0826(4) 0.47340(16) 0.0542(12) Uani d . 1 . .
H H31A 0.2829 -0.0254 0.4935 0.080(9) Uiso calc R 1 D 5
H H31B 0.2870 -0.1410 0.4901 0.080(9) Uiso calc R 1 D 5
C C32 0.2125(4) -0.0918(9) 0.4660(4) 0.071(4) Uiso d P 0.539(14) E 5
H H32A 0.1976 -0.1459 0.4445 0.092(14) Uiso calc PR 0.539(14) E 5
H H32B 0.1947 -0.0315 0.4524 0.092(14) Uiso calc PR 0.539(14) E 5
H H32C 0.2088 -0.1040 0.4963 0.092(14) Uiso calc PR 0.539(14) E 5
C C32X 0.2382(6) -0.1653(12) 0.4724(5) 0.087(5) Uiso d P 0.461(14) E 6
H H32D 0.2354 -0.1742 0.5033 0.092(14) Uiso calc PR 0.461(14) E 6
H H32E 0.2543 -0.2227 0.4647 0.092(14) Uiso calc PR 0.461(14) E 6
H H32F 0.2037 -0.1565 0.4485 0.092(14) Uiso calc PR 0.461(14) E 6
C C33 0.31809(13) -0.0560(3) 0.36091(12) 0.0286(8) Uani d . 1 . .
H H33 0.3215 -0.1108 0.3807 0.029(7) Uiso calc R 1 . .
N N6 0.33886(10) -0.0633(2) 0.32762(9) 0.0245(6) Uani d . 1 . .
C C34 0.35855(13) -0.1543(3) 0.31836(12) 0.0259(7) Uani d . 1 . .
C C35 0.37697(14) -0.2313(3) 0.35113(13) 0.0315(8) Uani d . 1 . .
H H35 0.3775 -0.2248 0.3823 0.038(4) Uiso calc R 1 . .
C C36 0.39440(15) -0.3174(3) 0.33706(14) 0.0360(9) Uani d . 1 . .
H H36 0.4061 -0.3693 0.3588 0.038(4) Uiso calc R 1 . .
C C37 0.39470(15) -0.3277(3) 0.29101(14) 0.0367(9) Uani d . 1 . .
H H37 0.4062 -0.3864 0.2819 0.038(4) Uiso calc R 1 . .
C C38 0.37778(14) -0.2504(3) 0.25874(13) 0.0310(8) Uani d . 1 . .
H H38 0.3787 -0.2567 0.2280 0.038(4) Uiso calc R 1 . .
C C39 0.35946(13) -0.1634(3) 0.27180(12) 0.0261(7) Uani d . 1 . .
N N7 0.34043(10) -0.0792(2) 0.24262(10) 0.0249(6) Uani d . 1 . .
C C40 0.32261(13) -0.0847(3) 0.19529(12) 0.0262(7) Uani d . 1 . .
H H40 0.3279 -0.1447 0.1823 0.029(7) Uiso calc R 1 . .
C C41 0.29677(13) -0.0110(3) 0.16235(12) 0.0265(7) Uani d . 1 . .
C C42 0.28416(14) -0.0345(3) 0.11098(12) 0.0311(8) Uani d . 1 . .
O O8 0.26757(12) 0.0217(2) 0.07774(9) 0.0477(7) Uani d . 1 . .
O O9 0.29414(12) -0.1307(2) 0.10434(9) 0.0422(7) Uani d . 1 . .
C C43 0.29166(18) -0.1593(3) 0.05698(14) 0.0466(11) Uani d . 1 . .
H H43A 0.2644 -0.1216 0.0329 0.080(9) Uiso calc R 1 . .
H H43B 0.2828 -0.2291 0.0518 0.080(9) Uiso calc R 1 . .
C C44 0.3433(2) -0.1409(4) 0.05182(18) 0.0657(14) Uani d . 1 . .
H H44A 0.3503 -0.0710 0.0536 0.109(13) Uiso calc R 1 . .
H H44B 0.3422 -0.1657 0.0213 0.109(13) Uiso calc R 1 . .
H H44C 0.3706 -0.1742 0.0772 0.109(13) Uiso calc R 1 . .
C C45 0.28257(13) 0.0840(3) 0.17507(12) 0.0282(8) Uani d . 1 . .
C C46 0.24108(15) 0.1450(3) 0.13775(13) 0.0384(9) Uani d . 1 . .
H H46A 0.2144 0.1019 0.1172 0.051(5) Uiso calc R 1 . .
H H46B 0.2569 0.1813 0.1189 0.051(5) Uiso calc R 1 . .
H H46C 0.2256 0.1905 0.1535 0.051(5) Uiso calc R 1 . .
N N8 0.30255(11) 0.1152(2) 0.22006(10) 0.0263(6) Uani d . 1 . .
C C47 0.29520(13) 0.2122(3) 0.23481(13) 0.0299(8) Uani d . 1 . .
C C48 0.29926(14) 0.2980(3) 0.21042(14) 0.0346(8) Uani d . 1 . .
H H48 0.3020 0.2935 0.1803 0.038(4) Uiso calc R 1 . .
C C49 0.29919(15) 0.3895(3) 0.23075(15) 0.0403(9) Uani d . 1 . .
H H49 0.3013 0.4465 0.2140 0.038(4) Uiso calc R 1 . .
C C50 0.29606(16) 0.3974(3) 0.27569(16) 0.0435(10) Uani d . 1 . .
H H50 0.2953 0.4596 0.2889 0.038(4) Uiso calc R 1 . .
C C51 0.29405(15) 0.3134(3) 0.30102(14) 0.0370(9) Uani d . 1 . .
H H51 0.2933 0.3193 0.3318 0.038(4) Uiso calc R 1 . .
C C52 0.29306(13) 0.2198(3) 0.28127(12) 0.0284(8) Uani d . 1 . .
O O10 0.44529(18) 0.2355(4) 0.24846(15) 0.1080(17) Uani d . 1 . .
O O11 0.4385(7) -0.5757(12) 0.2695(6) 0.096(5) Uiso d P 0.30 . .
O O11X 0.4666(8) -0.5359(16) 0.2685(7) 0.078(5) Uiso d P 0.20 . .

loop_
_atom_site_aniso_label
_atom_site_aniso_U_11
_atom_site_aniso_U_22
_atom_site_aniso_U_33
_atom_site_aniso_U_12
_atom_site_aniso_U_13
_atom_site_aniso_U_23
Fe1 0.0197(2) 0.0288(3) 0.0291(3) -0.0002(2) 0.0080(2) -0.0037(2)
Fe2 0.0200(2) 0.0271(3) 0.0226(2) 0.0013(2) 0.00675(19) 0.0003(2)
O1 0.0220(12) 0.0342(14) 0.0286(12) -0.0030(10) 0.0079(10) -0.0022(11)
N1 0.0233(15) 0.0332(17) 0.0319(16) 0.0000(13) 0.0084(13) -0.0027(13)
C1 0.0252(18) 0.035(2) 0.0267(18) -0.0034(16) -0.0012(15) -0.0046(16)
C2 0.035(2) 0.037(2) 0.044(2) 0.0038(18) 0.0024(18) 0.0026(18)
C3 0.0258(18) 0.040(2) 0.0255(18) -0.0029(16) 0.0044(15) 0.0032(16)
C4 0.037(2) 0.046(2) 0.029(2) -0.0017(19) 0.0049(17) 0.0036(18)
O2 0.075(2) 0.060(2) 0.0438(17) -0.0021(17) 0.0357(17) -0.0012(15)
O3 0.069(2) 0.0469(18) 0.0321(15) -0.0167(15) 0.0188(14) 0.0007(13)
C5 0.089(4) 0.056(3) 0.058(3) -0.009(3) 0.033(3) 0.020(3)
C7 0.0203(17) 0.042(2) 0.0300(19) -0.0020(16) 0.0044(15) -0.0054(17)
N2 0.0272(16) 0.0299(17) 0.0316(16) 0.0008(13) 0.0098(13) -0.0019(13)
C8 0.0256(18) 0.038(2) 0.0295(19) 0.0024(16) 0.0056(15) -0.0093(16)
C9 0.032(2) 0.051(3) 0.041(2) 0.0042(19) 0.0141(18) -0.0090(19)
C10 0.038(2) 0.059(3) 0.053(3) 0.013(2) 0.017(2) -0.017(2)
C11 0.041(2) 0.039(2) 0.072(3) 0.005(2) 0.017(2) -0.016(2)
C12 0.038(2) 0.032(2) 0.064(3) 0.0031(18) 0.019(2) -0.009(2)
C13 0.0274(19) 0.036(2) 0.039(2) -0.0003(16) 0.0105(16) -0.0082(17)
N3 0.0246(15) 0.0328(17) 0.0349(16) 0.0008(13) 0.0098(13) -0.0043(13)
C14 0.035(2) 0.027(2) 0.037(2) -0.0012(16) 0.0106(17) 0.0004(16)
C15 0.0286(19) 0.037(2) 0.037(2) -0.0077(16) 0.0128(16) -0.0027(17)
C16 0.047(3) 0.042(3) 0.073(3) -0.010(2) 0.026(2) -0.001(2)
O4 0.079(3) 0.039(2) 0.157(4) -0.0224(19) 0.063(3) -0.011(2)
O5 0.068(2) 0.074(3) 0.141(4) -0.009(2) 0.075(3) 0.010(2)
C19 0.0270(19) 0.040(2) 0.0303(19) -0.0024(17) 0.0099(15) -0.0074(16)
C20 0.027(2) 0.055(3) 0.059(3) -0.0045(19) 0.0147(19) -0.016(2)
N4 0.0220(15) 0.0320(16) 0.0330(16) -0.0011(13) 0.0085(13) -0.0069(13)
C21 0.0179(17) 0.039(2) 0.039(2) 0.0013(15) 0.0072(15) -0.0097(17)
C22 0.027(2) 0.050(3) 0.053(2) -0.0086(18) 0.0212(18) -0.018(2)
C23 0.034(2) 0.060(3) 0.066(3) -0.006(2) 0.027(2) -0.028(2)
C24 0.036(2) 0.042(2) 0.072(3) -0.0024(19) 0.022(2) -0.028(2)
C25 0.029(2) 0.036(2) 0.053(2) -0.0006(17) 0.0128(19) -0.0104(19)
C26 0.0202(17) 0.035(2) 0.037(2) 0.0026(15) 0.0076(15) -0.0063(16)
N5 0.0259(15) 0.0301(16) 0.0270(15) 0.0026(13) 0.0085(12) 0.0002(12)
C27 0.0211(17) 0.041(2) 0.0249(17) -0.0013(16) 0.0073(14) -0.0058(16)
C28 0.034(2) 0.054(3) 0.040(2) 0.0118(19) 0.0171(18) 0.0002(19)
C29 0.0239(17) 0.037(2) 0.0233(17) -0.0025(15) 0.0098(14) -0.0026(15)
C30 0.0294(19) 0.047(2) 0.0284(19) -0.0012(17) 0.0121(16) -0.0011(18)
O6 0.073(2) 0.0555(19) 0.0424(17) 0.0108(17) 0.0347(16) -0.0043(15)
O7 0.072(2) 0.0490(18) 0.0364(15) -0.0080(15) 0.0359(15) -0.0015(13)
C31 0.071(3) 0.061(3) 0.042(2) -0.013(3) 0.035(2) 0.000(2)
C33 0.0241(17) 0.036(2) 0.0236(17) -0.0025(15) 0.0064(14) 0.0017(15)
N6 0.0213(14) 0.0298(16) 0.0215(14) 0.0002(12) 0.0065(12) -0.0012(12)
C34 0.0217(17) 0.0291(18) 0.0267(17) -0.0027(14) 0.0086(14) -0.0009(15)
C35 0.033(2) 0.034(2) 0.0284(19) -0.0014(16) 0.0122(16) 0.0037(16)
C36 0.040(2) 0.028(2) 0.038(2) 0.0013(17) 0.0130(18) 0.0078(17)
C37 0.040(2) 0.026(2) 0.045(2) 0.0015(17) 0.0160(18) -0.0008(17)
C38 0.0305(19) 0.0302(19) 0.0337(19) -0.0025(16) 0.0134(16) -0.0062(16)
C39 0.0202(17) 0.0278(18) 0.0279(18) -0.0045(14) 0.0056(14) 0.0026(15)
N7 0.0210(14) 0.0298(15) 0.0243(14) -0.0021(12) 0.0088(12) 0.0001(12)
C40 0.0225(17) 0.0316(19) 0.0260(17) -0.0076(15) 0.0107(14) -0.0035(15)
C41 0.0226(17) 0.0325(19) 0.0238(17) -0.0054(15) 0.0076(14) -0.0017(14)
C42 0.0268(18) 0.039(2) 0.0272(19) -0.0075(16) 0.0096(15) 0.0000(17)
O8 0.064(2) 0.0514(18) 0.0240(14) 0.0069(15) 0.0120(13) 0.0062(13)
O9 0.0629(19) 0.0409(16) 0.0247(13) -0.0040(14) 0.0183(13) -0.0036(12)
C43 0.066(3) 0.047(3) 0.028(2) -0.005(2) 0.019(2) -0.0066(18)
C44 0.066(3) 0.085(4) 0.053(3) 0.007(3) 0.030(3) 0.002(3)
C45 0.0193(17) 0.038(2) 0.0279(18) -0.0033(15) 0.0095(14) 0.0063(16)
C46 0.031(2) 0.048(2) 0.031(2) 0.0038(18) 0.0042(16) 0.0021(18)
N8 0.0230(14) 0.0287(16) 0.0261(15) 0.0011(12) 0.0077(12) -0.0002(12)
C47 0.0201(17) 0.033(2) 0.034(2) 0.0044(15) 0.0069(15) 0.0014(16)
C48 0.0288(19) 0.037(2) 0.036(2) 0.0071(17) 0.0101(16) 0.0050(17)
C49 0.036(2) 0.031(2) 0.048(2) 0.0061(17) 0.0085(19) 0.0076(18)
C50 0.041(2) 0.031(2) 0.054(3) 0.0108(18) 0.013(2) 0.0007(19)
C51 0.033(2) 0.037(2) 0.039(2) 0.0071(17) 0.0110(17) -0.0031(18)
C52 0.0206(17) 0.035(2) 0.0279(18) 0.0069(15) 0.0067(14) 0.0025(15)
O10 0.084(3) 0.162(5) 0.078(3) -0.017(3) 0.029(2) 0.033(3)

loop_
_atom_type_symbol
_atom_type_description
_atom_type_scat_dispersion_real
_atom_type_scat_dispersion_imag
_atom_type_scat_source
C C 0.0033 0.0016 'International Tables Vol C Tables 4.2.6.8 and 6.1.1.4'
H H 0.0000 0.0000 'International Tables Vol C Tables 4.2.6.8 and 6.1.1.4'
N N 0.0061 0.0033 'International Tables Vol C Tables 4.2.6.8 and 6.1.1.4'
O O 0.0106 0.0060 'International Tables Vol C Tables 4.2.6.8 and 6.1.1.4'
Fe Fe 0.3010 0.8450 'International Tables Vol C Tables 4.2.6.8 and 6.1.1.4'

loop_
_geom_angle_atom_site_label_1
_geom_angle_atom_site_label_2
_geom_angle_atom_site_label_3
_geom_angle
_geom_angle_publ_flag
O1 Fe1 N3 112.13(12) y
O1 Fe1 N2 112.42(11) y
N3 Fe1 N2 78.82(12) y
O1 Fe1 N4 106.88(11) y
N3 Fe1 N4 87.00(12) y
N2 Fe1 N4 140.70(12) y
O1 Fe1 N1 105.93(12) y
N3 Fe1 N1 141.93(12) y
N2 Fe1 N1 87.56(12) y
N4 Fe1 N1 81.42(12) y
O1 Fe1 C21 94.35(11) ?
N3 Fe1 C21 116.94(12) ?
N2 Fe1 C21 141.67(12) ?
N4 Fe1 C21 29.94(11) ?
N1 Fe1 C21 58.00(12) ?
O1 Fe1 C26 93.92(11) ?
N3 Fe1 C26 141.62(11) ?
N2 Fe1 C26 117.73(12) ?
N4 Fe1 C26 57.79(11) ?
N1 Fe1 C26 30.19(11) ?
C21 Fe1 C26 29.66(11) ?
O1 Fe1 C13 105.84(11) ?
N3 Fe1 C13 27.66(11) ?
N2 Fe1 C13 54.97(12) ?
N4 Fe1 C13 114.31(11) ?
N1 Fe1 C13 137.96(12) ?
C21 Fe1 C13 144.07(11) ?
C26 Fe1 C13 160.24(11) ?
O1 Fe1 C8 106.45(10) ?
N3 Fe1 C8 54.93(11) ?
N2 Fe1 C8 27.41(11) ?
N4 Fe1 C8 136.68(11) ?
N1 Fe1 C8 114.63(11) ?
C21 Fe1 C8 159.20(10) ?
C26 Fe1 C8 144.52(11) ?
C13 Fe1 C8 28.49(11) ?
O1 Fe1 Fe2 23.52(7) ?
N3 Fe1 Fe2 120.52(9) ?
N2 Fe1 Fe2 91.63(9) ?
N4 Fe1 Fe2 126.71(8) ?
N1 Fe1 Fe2 94.99(8) ?
C21 Fe1 Fe2 106.46(8) ?
C26 Fe1 Fe2 94.70(8) ?
C13 Fe1 Fe2 103.51(8) ?
C8 Fe1 Fe2 93.20(7) ?
O1 Fe2 N7 114.15(11) y
O1 Fe2 N6 111.34(11) y
N7 Fe2 N6 78.50(11) y
O1 Fe2 N8 107.00(11) y
N7 Fe2 N8 87.49(11) y
N6 Fe2 N8 141.63(11) y
O1 Fe2 N5 105.92(11) y
N7 Fe2 N5 139.93(11) y
N6 Fe2 N5 87.27(11) y
N8 Fe2 N5 80.85(11) y
O1 Fe2 C52 94.03(11) ?
N7 Fe2 C52 140.96(11) ?
N6 Fe2 C52 117.09(11) ?
N8 Fe2 C52 57.54(11) ?
N5 Fe2 C52 29.82(11) ?
O1 Fe2 C47 94.29(11) ?
N7 Fe2 C47 117.29(11) ?
N6 Fe2 C47 141.65(11) ?
N8 Fe2 C47 29.83(11) ?
N5 Fe2 C47 57.65(11) ?
C52 Fe2 C47 29.63(10) ?
O1 Fe2 C34 106.45(10) ?
N7 Fe2 C34 54.67(10) ?
N6 Fe2 C34 27.36(10) ?
N8 Fe2 C34 137.32(11) ?
N5 Fe2 C34 114.13(11) ?
C52 Fe2 C34 143.69(10) ?
C47 Fe2 C34 159.25(10) ?
O1 Fe2 C39 107.47(10) ?
N7 Fe2 C39 27.30(10) ?
N6 Fe2 C39 54.75(10) ?
N8 Fe2 C39 114.45(11) ?
N5 Fe2 C39 136.41(11) ?
C52 Fe2 C39 158.50(10) ?
C47 Fe2 C39 143.96(10) ?
C34 Fe2 C39 28.43(9) ?
O1 Fe2 Fe1 23.46(7) ?
N7 Fe2 Fe1 122.38(8) ?
N6 Fe2 Fe1 90.65(8) ?
N8 Fe2 Fe1 126.44(8) ?
N5 Fe2 Fe1 94.73(8) ?
C52 Fe2 Fe1 94.33(8) ?
C47 Fe2 Fe1 105.97(8) ?
C34 Fe2 Fe1 93.31(7) ?
C39 Fe2 Fe1 105.11(7) ?
Fe1 O1 Fe2 133.01(14) y
C1 N1 C26 124.7(3) ?
C1 N1 Fe1 131.7(3) ?
C26 N1 Fe1 103.6(2) ?
N1 C1 C3 119.9(3) ?
N1 C1 C2 120.2(3) ?
C3 C1 C2 119.6(3) ?
C1 C2 H2A 109.5 ?
C1 C2 H2B 109.5 ?
H2A C2 H2B 109.5 ?
C1 C2 H2C 109.5 ?
H2A C2 H2C 109.5 ?
H2B C2 H2C 109.5 ?
C7 C3 C1 125.4(3) ?
C7 C3 C4 112.0(3) ?
C1 C3 C4 122.6(3) ?
O2 C4 O3 122.2(4) ?
O2 C4 C3 125.2(4) ?
O3 C4 C3 112.6(3) ?
C4 O3 C5 115.5(3) ?
C6X C5 O3 109.1(6) ?
C6X C5 C6 27.3(6) ?
O3 C5 C6 105.5(6) ?
C6X C5 H5A 84.6 ?
O3 C5 H5A 110.6 ?
C6 C5 H5A 110.6 ?
C6X C5 H5B 129.4 ?
O3 C5 H5B 110.6 ?
C6 C5 H5B 110.6 ?
H5A C5 H5B 108.8 ?
C5 C6 H6A 109.5 ?
C5 C6 H6B 109.5 ?
C5 C6 H6C 109.5 ?
C5 C6X H6D 109.5 ?
C5 C6X H6E 109.5 ?
H6D C6X H6E 109.5 ?
C5 C6X H6F 109.5 ?
H6D C6X H6F 109.5 ?
H6E C6X H6F 109.5 ?
N2 C7 C3 127.3(3) ?
N2 C7 H7 116.3 ?
C3 C7 H7 116.3 ?
C7 N2 C8 121.8(3) ?
C7 N2 Fe1 126.8(2) ?
C8 N2 Fe1 111.4(2) ?
C9 C8 C13 119.9(4) ?
C9 C8 N2 125.9(4) ?
C13 C8 N2 114.2(3) ?
C9 C8 Fe1 159.0(3) ?
C13 C8 Fe1 75.4(2) ?
N2 C8 Fe1 41.23(16) ?
C10 C9 C8 119.5(4) ?
C10 C9 H9 120.2 ?
C8 C9 H9 120.2 ?
C11 C10 C9 120.0(4) ?
C11 C10 H10 120.0 ?
C9 C10 H10 120.0 ?
C12 C11 C10 121.0(4) ?
C12 C11 H11 119.5 ?
C10 C11 H11 119.5 ?
C11 C12 C13 119.8(4) ?
C11 C12 H12 120.1 ?
C13 C12 H12 120.1 ?
C12 C13 C8 119.7(4) ?
C12 C13 N3 126.0(4) ?
C8 C13 N3 114.3(3) ?
C12 C13 Fe1 158.7(3) ?
C8 C13 Fe1 76.1(2) ?
N3 C13 Fe1 41.47(16) ?
C14 N3 C13 121.9(3) ?
C14 N3 Fe1 127.2(3) ?
C13 N3 Fe1 110.9(2) ?
N3 C14 C15 127.1(4) ?
N3 C14 H14 116.5 ?
C15 C14 H14 116.5 ?
C14 C15 C19 124.4(3) ?
C14 C15 C16 117.2(4) ?
C19 C15 C16 118.3(3) ?
O5 C16 O4 120.7(4) ?
O5 C16 C15 127.0(4) ?
O4 C16 C15 112.3(4) ?
C16 O4 C17 123.1(8) ?
C16 O4 C17X 111.3(5) ?
C17 O4 C17X 30.4(7) ?
C18 C17 O4 116(2) ?
C18 C17 H17A 108.2 ?
O4 C17 H17A 108.2 ?
C18 C17 H17B 108.2 ?
O4 C17 H17B 108.2 ?
H17A C17 H17B 107.3 ?
C18X C17X O4 103.8(10) ?
C18X C17X H17C 111.0 ?
O4 C17X H17C 111.0 ?
C18X C17X H17D 111.0 ?
O4 C17X H17D 111.0 ?
H17C C17X H17D 109.0 ?
N4 C19 C15 120.5(3) ?
N4 C19 C20 119.7(3) ?
C15 C19 C20 119.4(3) ?
C19 C20 H20A 109.5 ?
C19 C20 H20B 109.5 ?
H20A C20 H20B 109.5 ?
C19 C20 H20C 109.5 ?
H20A C20 H20C 109.5 ?
H20B C20 H20C 109.5 ?
C19 N4 C21 124.0(3) ?
C19 N4 Fe1 132.0(3) ?
C21 N4 Fe1 104.0(2) ?
C22 C21 C26 119.5(4) ?
C22 C21 N4 122.9(4) ?
C26 C21 N4 116.5(3) ?
C22 C21 Fe1 146.1(3) ?
C26 C21 Fe1 75.5(2) ?
N4 C21 Fe1 46.08(15) ?
C23 C22 C21 120.0(4) ?
C23 C22 H22 120.0 ?
C21 C22 H22 120.0 ?
C24 C23 C22 120.3(4) ?
C24 C23 H23 119.8 ?
C22 C23 H23 119.8 ?
C23 C24 C25 120.7(4) ?
C23 C24 H24 119.7 ?
C25 C24 H24 119.7 ?
C24 C25 C26 120.2(4) ?
C24 C25 H25 119.9 ?
C26 C25 H25 119.9 ?
C25 C26 C21 119.2(3) ?
C25 C26 N1 123.8(3) ?
C21 C26 N1 116.0(3) ?
C25 C26 Fe1 146.9(3) ?
C21 C26 Fe1 74.9(2) ?
N1 C26 Fe1 46.24(16) ?
C27 N5 C52 124.6(3) ?
C27 N5 Fe2 131.1(3) ?
C52 N5 Fe2 104.3(2) ?
N5 C27 C29 121.1(3) ?
N5 C27 C28 119.7(3) ?
C29 C27 C28 118.9(3) ?
C27 C28 H28A 109.5 ?
C27 C28 H28B 109.5 ?
H28A C28 H28B 109.5 ?
C27 C28 H28C 109.5 ?
H28A C28 H28C 109.5 ?
H28B C28 H28C 109.5 ?
C33 C29 C27 124.8(3) ?
C33 C29 C30 116.8(3) ?
C27 C29 C30 118.4(3) ?
O6 C30 O7 121.4(3) ?
O6 C30 C29 125.7(4) ?
O7 C30 C29 112.8(3) ?
C30 O7 C31 116.5(3) ?
C32X C31 O7 110.5(7) ?
C32X C31 C32 49.2(7) ?
O7 C31 C32 111.7(5) ?
C32X C31 H31A 139.8 ?
O7 C31 H31A 109.3 ?
C32 C31 H31A 109.3 ?
C32X C31 H31B 63.5 ?
O7 C31 H31B 109.3 ?
C32 C31 H31B 109.3 ?
H31A C31 H31B 107.9 ?
C31 C32 H32A 109.5 ?
C31 C32 H32B 109.5 ?
C31 C32 H32C 109.5 ?
C31 C32X H32D 109.5 ?
C31 C32X H32E 109.5 ?
C31 C32X H32F 109.5 ?
N6 C33 C29 126.5(3) ?
N6 C33 H33 116.8 ?
C29 C33 H33 116.8 ?
C33 N6 C34 120.9(3) ?
C33 N6 Fe2 127.8(2) ?
C34 N6 Fe2 111.3(2) ?
C35 C34 C39 120.0(3) ?
C35 C34 N6 125.5(3) ?
C39 C34 N6 114.5(3) ?
C35 C34 Fe2 158.2(3) ?
C39 C34 Fe2 75.9(2) ?
N6 C34 Fe2 41.38(15) ?
C36 C35 C34 119.5(3) ?
C36 C35 H35 120.2 ?
C34 C35 H35 120.2 ?
C35 C36 C37 121.0(3) ?
C35 C36 H36 119.5 ?
C37 C36 H36 119.5 ?
C38 C37 C36 119.7(4) ?
C38 C37 H37 120.2 ?
C36 C37 H37 120.2 ?
C37 C38 C39 120.5(3) ?
C37 C38 H38 119.8 ?
C39 C38 H38 119.8 ?
C38 C39 C34 119.3(3) ?
C38 C39 N7 126.7(3) ?
C34 C39 N7 114.0(3) ?
C38 C39 Fe2 159.7(2) ?
C34 C39 Fe2 75.7(2) ?
N7 C39 Fe2 41.09(15) ?
C40 N7 C39 121.7(3) ?
C40 N7 Fe2 126.6(2) ?
C39 N7 Fe2 111.6(2) ?
N7 C40 C41 127.6(3) ?
N7 C40 H40 116.2 ?
C41 C40 H40 116.2 ?
C40 C41 C45 124.6(3) ?
C40 C41 C42 116.4(3) ?
C45 C41 C42 118.9(3) ?
O8 C42 O9 121.3(3) ?
O8 C42 C41 126.8(4) ?
O9 C42 C41 111.9(3) ?
C42 O9 C43 117.3(3) ?
O9 C43 C44 110.2(4) ?
O9 C43 H43A 109.6 ?
C44 C43 H43A 109.6 ?
O9 C43 H43B 109.6 ?
C44 C43 H43B 109.6 ?
H43A C43 H43B 108.1 ?
C43 C44 H44A 109.5 ?
C43 C44 H44B 109.5 ?
H44A C44 H44B 109.5 ?
C43 C44 H44C 109.5 ?
H44A C44 H44C 109.5 ?
H44B C44 H44C 109.5 ?
N8 C45 C41 120.3(3) ?
N8 C45 C46 119.8(3) ?
C41 C45 C46 119.7(3) ?
C45 C46 H46A 109.5 ?
C45 C46 H46B 109.5 ?
H46A C46 H46B 109.5 ?
C45 C46 H46C 109.5 ?
H46A C46 H46C 109.5 ?
H46B C46 H46C 109.5 ?
C45 N8 C47 123.8(3) ?
C45 N8 Fe2 131.7(2) ?
C47 N8 Fe2 104.4(2) ?
C48 C47 C52 119.5(3) ?
C48 C47 N8 123.9(3) ?
C52 C47 N8 115.6(3) ?
C48 C47 Fe2 146.5(2) ?
C52 C47 Fe2 75.0(2) ?
N8 C47 Fe2 45.76(15) ?
C49 C48 C47 120.1(4) ?
C49 C48 H48 119.9 ?
C47 C48 H48 119.9 ?
C48 C49 C50 120.6(4) ?
C48 C49 H49 119.7 ?
C50 C49 H49 119.7 ?
C51 C50 C49 120.0(4) ?
C51 C50 H50 120.0 ?
C49 C50 H50 120.0 ?
C50 C51 C52 121.0(4) ?
C50 C51 H51 119.5 ?
C52 C51 H51 119.5 ?
C51 C52 C47 118.7(3) ?
C51 C52 N5 124.2(3) ?
C47 C52 N5 116.2(3) y
C51 C52 Fe2 147.7(3) ?
C47 C52 Fe2 75.3(2) ?
N5 C52 Fe2 45.89(15) ?

loop_
_geom_bond_atom_site_label_1
_geom_bond_atom_site_label_2
_geom_bond_distance
_geom_bond_publ_flag
Fe1 O1 1.784(2) y
Fe1 N3 2.020(3) y
Fe1 N2 2.023(3) y
Fe1 N4 2.038(3) y
Fe1 N1 2.045(3) y
Fe1 C21 2.745(3) ?
Fe1 C26 2.753(4) ?
Fe1 C13 2.851(4) ?
Fe1 C8 2.859(4) ?
Fe1 Fe2 3.2762(11) ?
Fe2 O1 1.788(2) y
Fe2 N7 2.022(3) y
Fe2 N6 2.026(3) y
Fe2 N8 2.043(3) y
Fe2 N5 2.044(3) y
Fe2 C52 2.759(4) ?
Fe2 C47 2.762(4) ?
Fe2 C34 2.857(4) ?
Fe2 C39 2.860(4) ?
N1 C1 1.317(5) ?
N1 C26 1.424(4) ?
C1 C3 1.429(5) ?
C1 C2 1.509(5) ?
C2 H2A 0.9600 ?
C2 H2B 0.9600 ?
C2 H2C 0.9600 ?
C3 C7 1.392(5) ?
C3 C4 1.480(5) ?
C4 O2 1.207(5) ?
C4 O3 1.342(5) ?
O3 C5 1.452(5) ?
C5 C6X 1.390(11) ?
C5 C6 1.595(15) ?
C5 H5A 0.9700 ?
C5 H5B 0.9700 ?
C6 H6A 0.9600 ?
C6 H6B 0.9600 ?
C6 H6C 0.9600 ?
C6X H6D 0.9600 ?
C6X H6E 0.9600 ?
C6X H6F 0.9600 ?
C7 N2 1.311(5) ?
C7 H7 0.9300 ?
N2 C8 1.413(5) ?
C8 C9 1.391(5) ?
C8 C13 1.405(5) ?
C9 C10 1.385(6) ?
C9 H9 0.9300 ?
C10 C11 1.384(6) ?
C10 H10 0.9300 ?
C11 C12 1.374(6) ?
C11 H11 0.9300 ?
C12 C13 1.381(5) ?
C12 H12 0.9300 ?
C13 N3 1.416(5) ?
N3 C14 1.320(5) ?
C14 C15 1.388(5) ?
C14 H14 0.9300 ?
C15 C19 1.430(5) ?
C15 C16 1.470(6) ?
C16 O5 1.192(5) ?
C16 O4 1.327(6) ?
O4 C17 1.455(17) ?
O4 C17X 1.530(11) ?
C17 C18 1.36(4) ?
C17 H17A 0.9700 ?
C17 H17B 0.9700 ?
C18 H18A 0.9600 ?
C18 H18B 0.9600 ?
C18 H18C 0.9600 ?
C17X C18X 1.360(17) ?
C17X H17C 0.9700 ?
C17X H17D 0.9700 ?
C18X H18D 0.9600 ?
C18X H18E 0.9600 ?
C18X H18F 0.9600 ?
C19 N4 1.311(5) ?
C19 C20 1.515(5) ?
C20 H20A 0.9600 ?
C20 H20B 0.9600 ?
C20 H20C 0.9600 ?
N4 C21 1.412(5) ?
C21 C22 1.393(5) ?
C21 C26 1.407(5) ?
C22 C23 1.377(6) ?
C22 H22 0.9300 ?
C23 C24 1.371(6) ?
C23 H23 0.9300 ?
C24 C25 1.377(6) ?
C24 H24 0.9300 ?
C25 C26 1.385(5) ?
C25 H25 0.9300 ?
N5 C27 1.320(4) ?
N5 C52 1.416(4) ?
C27 C29 1.429(5) ?
C27 C28 1.499(5) ?
C28 H28A 0.9600 ?
C28 H28B 0.9600 ?
C28 H28C 0.9600 ?
C29 C33 1.397(5) ?
C29 C30 1.470(5) ?
C30 O6 1.207(5) ?
C30 O7 1.342(5) ?
O7 C31 1.452(5) ?
C31 C32X 1.382(14) ?
C31 C32 1.466(11) ?
C31 H31A 0.9700 ?
C31 H31B 0.9700 ?
C32 H32A 0.9600 ?
C32 H32B 0.9600 ?
C32 H32C 0.9600 ?
C32X H32D 0.9600 ?
C32X H32E 0.9600 ?
C32X H32F 0.9600 ?
C33 N6 1.314(4) ?
C33 H33 0.9300 ?
N6 C34 1.409(4) ?
C34 C35 1.390(5) ?
C34 C39 1.404(5) ?
C35 C36 1.377(5) ?
C35 H35 0.9300 ?
C36 C37 1.384(5) ?
C36 H36 0.9300 ?
C37 C38 1.381(5) ?
C37 H37 0.9300 ?
C38 C39 1.386(5) ?
C38 H38 0.9300 ?
C39 N7 1.411(4) ?
N7 C40 1.318(4) ?
C40 C41 1.397(5) ?
C40 H40 0.9300 ?
C41 C45 1.429(5) ?
C41 C42 1.478(5) ?
C42 O8 1.199(4) ?
C42 O9 1.356(5) ?
O9 C43 1.443(4) ?
C43 C44 1.495(6) ?
C43 H43A 0.9700 ?
C43 H43B 0.9700 ?
C44 H44A 0.9600 ?
C44 H44B 0.9600 ?
C44 H44C 0.9600 ?
C45 N8 1.322(4) ?
C45 C46 1.512(5) ?
C46 H46A 0.9600 ?
C46 H46B 0.9600 ?
C46 H46C 0.9600 ?
N8 C47 1.419(5) ?
C47 C48 1.393(5) ?
C47 C52 1.412(5) ?
C48 C49 1.375(5) ?
C48 H48 0.9300 ?
C49 C50 1.378(6) ?
C49 H49 0.9300 ?
C50 C51 1.374(6) ?
C50 H50 0.9300 ?
C51 C52 1.391(5) ?
C51 H51 0.9300 ?
O11 O11X 0.95(2) ?
